data_2300558
loop_
_publ_author_name
'Lord, Oliver T.'
'Thomson, Andrew R.'
'Wann, Elizabeth T. H.'
'Wood, Ian G.'
'Dobson, David P.'
'Vocadlo, Lidunka'

_publ_section_title
;
 The equation of state of the <i>Pmmn</i> phase of NiSi
;
_journal_issue 6
_journal_name_full 'Journal of Applied Crystallography'
_journal_page_first 1914
_journal_page_last 1920
_journal_paper_doi 10.1107/S1600576715020087
_journal_volume 48
_journal_year 2015
_chemical_formula_sum 'Ni Si'
_chemical_formula_weight 86.79
_chemical_name_systematic ' ?'
_space_group_IT_number 62
_symmetry_cell_setting orthorhombic
_symmetry_space_group_name_Hall '-P 2ac 2n'
_symmetry_space_group_name_H-M 'P n m a'
_audit_creation_date 2015-08-07T11:22
_audit_creation_method 'from EXP file using GSAS2CIF'
_audit_update_record ' 2015-08-07T11:22  Initial CIF as created by GSAS2CIF'
_cell_angle_alpha 90.0
_cell_angle_beta 90.0
_cell_angle_gamma 90.0
_cell_formula_units_Z 4
_cell_length_a 5.1731(5)
_cell_length_b 3.3381(5)
_cell_length_c 5.6049(7)
_cell_volume 96.79(2)
_computing_structure_refinement GSAS
_diffrn_radiation_polarisn_ratio 0.95
_diffrn_radiation_probe x-ray
_diffrn_radiation_wavelength 0.3738
_exptl_absorpt_correction_T_max 1.00000
_exptl_absorpt_correction_T_min 1.00000
_exptl_absorpt_process_details
;   GSAS Absorption/surface roughness correction: function number 0
 No correction is applied.
;
_pd_calc_method 'Rietveld Refinement'
_pd_instr_location ' ?'
_pd_meas_2theta_range_inc 0.01757
_pd_meas_2theta_range_max 35.93125
_pd_meas_2theta_range_min 0.00878
_pd_meas_number_of_points 2046
_pd_phase_name 'from /Users/oliverlord/Documents/Work/Current Projects/in the Ni-S'
_pd_proc_2theta_range_inc 0.01757
_pd_proc_2theta_range_max 35.93125
_pd_proc_2theta_range_min 0.00878
_pd_proc_info_datetime 2015-08-07T11:22:50
_pd_proc_info_excluded_regions ' ?'
_pd_proc_ls_background_function
;   GSAS Background function number 1 with 14 terms.
 Shifted Chebyshev function of 1st kind
      1:    2909.61     2:    720.427     3:    134.201     4:   -179.301    
      5:    135.992     6:   -79.0348     7:    14.4127     8:   -8.63612    
      9:    6.82976    10:    5.45478    11:    8.51763    12:   -3.02808    
     13:   -9.12805    14:   0.624466    
;
_pd_proc_ls_peak_cutoff 0.00500
_pd_proc_ls_profile_function
;
 CW Profile function number 2 with  18 terms
 Profile coefficients for Simpson's rule integration of pseudovoigt function
 C.J. Howard (1982). J. Appl. Cryst.,15,615-620.
 P. Thompson, D.E. Cox & J.B. Hastings (1987). J. Appl. Cryst.,20,79-83.
 Peak tails are ignored  where the intensity is below 0.0050 times the peak
   Aniso. broadening axis   0.0   0.0   1.0
;
_pd_proc_ls_prof_R_factor 0.0065
_pd_proc_ls_prof_wR_expected 0.0184
_pd_proc_ls_prof_wR_factor 0.0112
_pd_proc_number_of_points 2046
_pd_spec_mounting ' ?'
_refine_ls_goodness_of_fit_all 0.61
_refine_ls_matrix_type full
_refine_ls_number_parameters 7
_refine_ls_number_restraints 0
_refine_ls_R_Fsqd_factor
;
;
_refine_ls_shift/su_max 0.07
_refine_ls_shift/su_mean 0.02
_reflns_d_resolution_high 0.847
_reflns_d_resolution_low 3.801
_reflns_limit_h_max 6
_reflns_limit_h_min 0
_reflns_limit_k_max 4
_reflns_limit_k_min 0
_reflns_limit_l_max 6
_reflns_limit_l_min 0
_reflns_number_total 96
_cod_data_source_file kc5022sup1.cif
_cod_data_source_block OTL110213ESRF53__001_publ
_cod_original_cell_volume 96.788(9)
_cod_database_code 2300558
_gsas_exptl_extinct_corr_t_min 1.00000
_gsas_exptl_extinct_corr_t_max 1.00000

loop_
_symmetry_equiv_pos_site_id
_symmetry_equiv_pos_as_xyz
1 +x,+y,+z
2 -x+1/2,+y+1/2,+z+1/2
3 +x,-y+1/2,+z
4 -x+1/2,-y,+z+1/2
-1 -x,-y,-z
-2 +x+1/2,-y+1/2,-z+1/2
-3 -x,+y+1/2,-z
-4 +x+1/2,+y,-z+1/2

loop_
_atom_site_type_symbol
_atom_site_label
_atom_site_fract_x
_atom_site_fract_y
_atom_site_fract_z
_atom_site_occupancy
_atom_site_thermal_displace_type
_atom_site_U_iso_or_equiv
_atom_site_symmetry_multiplicity
Ni Ni1 0.00779 0.25 0.18752 1.0 Uiso 0.015 4
Si Si1 0.32128 0.75 0.0825 1.0 Uiso 0.015 4

loop_
_atom_type_symbol
_atom_type_number_in_cell
_atom_type_scat_dispersion_real
_atom_type_scat_dispersion_imag
_atom_type_scat_Cromer_Mann_a1
_atom_type_scat_Cromer_Mann_a2
_atom_type_scat_Cromer_Mann_a3
_atom_type_scat_Cromer_Mann_a4
_atom_type_scat_Cromer_Mann_b1
_atom_type_scat_Cromer_Mann_b2
_atom_type_scat_Cromer_Mann_b3
_atom_type_scat_Cromer_Mann_b4
_atom_type_scat_Cromer_Mann_c
_atom_type_scat_source
Ni 4.0 0.000 0.000 12.8376 3.87850 7.29200 0.25650 4.44380 12.1763 2.38000 66.3421 1.03410 International_Tables_Vol_C
Si 4.0 0.000 0.000 6.29150 2.43860 3.03530 32.3337 1.98910 0.67850 1.54100 81.6937 1.14070 International_Tables_Vol_C
